data_1566431
loop_
_publ_author_name
'Ruth, Paul Niklas'
'Herbst-Irmer, Regine'
'Stalke, Dietmar'

_publ_section_title
;
 Hirshfeld atom refinement based on projector augmented wave densities
 with periodic boundary conditions
;
_journal_issue 2
_journal_name_full IUCrJ
_journal_page_first 286
_journal_page_last 297
_journal_paper_doi 10.1107/S2052252522001385
_journal_volume 9
_journal_year 2022
_chemical_absolute_configuration unk
_chemical_formula_moiety 'C3 H7 N O2'
_chemical_formula_sum 'C3 H7 N O2'
_chemical_formula_weight 89.095
_space_group_crystal_system orthorhombic
_space_group_IT_number 19
_space_group_name_Hall 'P 2ac 2ab'
_space_group_name_H-M_alt 'P 21 21 21'
_symmetry_Int_Tables_number 19
_audit_creation_date 2021-10-21
_audit_creation_method
;
Olex2 1.5
(compiled 2021.10.07 svn.r9718050b for OlexSys, GUI svn.r6410)
;
_cell_angle_alpha 90
_cell_angle_beta 90
_cell_angle_gamma 90
_cell_formula_units_Z 4
_cell_length_a 5.9279(10)
_cell_length_b 12.2597(17)
_cell_length_c 5.7939(9)
_cell_measurement_reflns_used 1524
_cell_measurement_temperature 23.15
_cell_measurement_theta_max 22.5
_cell_measurement_theta_min 15.0
_cell_volume 421.07(11)
_computing_molecular_graphics 'Olex2 1.5 (Dolomanov et al., 2009)'
_computing_publication_material 'Olex2 1.5 (Dolomanov et al., 2009)'
_computing_structure_refinement 'olex2.refine 1.5 (Bourhis et al., 2015)'
_diffrn_ambient_temperature 23
_diffrn_measured_fraction_theta_full 0.9937
_diffrn_measured_fraction_theta_max 0.9933
_diffrn_measurement_device_type 'P-1 four circle diffractometer'
_diffrn_measurement_method 'area detector'
_diffrn_radiation_type 'Mo K\a'
_diffrn_radiation_wavelength 0.71073
_diffrn_reflns_av_unetI/netI 0.0242
_diffrn_reflns_Laue_measured_fraction_full 0.9937
_diffrn_reflns_Laue_measured_fraction_max 0.9933
_diffrn_reflns_limit_h_max 12
_diffrn_reflns_limit_h_min 0
_diffrn_reflns_limit_k_max 26
_diffrn_reflns_limit_k_min 0
_diffrn_reflns_limit_l_max 12
_diffrn_reflns_limit_l_min 0
_diffrn_reflns_number 2519
_diffrn_reflns_point_group_measured_fraction_full 0.9937
_diffrn_reflns_point_group_measured_fraction_max 0.9933
_diffrn_reflns_theta_full 25.2417
_diffrn_reflns_theta_max 50.14
_diffrn_reflns_theta_min 3.32
_exptl_absorpt_coefficient_mu 0.117
_exptl_absorpt_correction_type none
_exptl_crystal_colour colorless
_exptl_crystal_density_diffrn 1.405
_exptl_crystal_density_method 'not measured'
_exptl_crystal_description sphere
_exptl_crystal_F_000 192.122
_exptl_crystal_size_rad 0.18
_refine_diff_density_max 0.1686
_refine_diff_density_min -0.1925
_refine_diff_density_rms 0.0429
_refine_ls_d_res_high 0.4630
_refine_ls_d_res_low 6.1299
_refine_ls_goodness_of_fit_ref 1.0897
_refine_ls_hydrogen_treatment refall
_refine_ls_matrix_type full
_refine_ls_number_constraints 0
_refine_ls_number_parameters 118
_refine_ls_number_reflns 2519
_refine_ls_number_restraints 0
_refine_ls_restrained_S_all 1.0897
_refine_ls_R_factor_all 0.0203
_refine_ls_R_factor_gt 0.0184
_refine_ls_shift/su_max -0.0002
_refine_ls_shift/su_mean 0.0000
_refine_ls_structure_factor_coef Fsqd
_refine_ls_weighting_details 'w=1/[\s^2^(Fo^2^)+(0.0000P)^2^] where P=(Fo^2^+2Fc^2^)/3'
_refine_ls_weighting_scheme calc
_refine_ls_wR_factor_gt 0.0304
_refine_ls_wR_factor_ref 0.0306
_reflns_Friedel_coverage 0.0
_reflns_limit_h_max 12
_reflns_limit_h_min 0
_reflns_limit_k_max 26
_reflns_limit_k_min 0
_reflns_limit_l_max 12
_reflns_limit_l_min 0
_reflns_number_gt 2393
_reflns_number_total 2519
_reflns_threshold_expression I>=2u(I)
_cod_data_source_file fc5060.cif
_cod_data_source_block A23_NoSpherA2_B3LYP_tonto
_cod_original_sg_symbol_Hall ' P 2ac 2ab'
_cod_database_code 1566431
_olex2_refinement_description
;
;
_olex2_submission_special_instructions 'No special instructions were received'

loop_
_space_group_symop_id
_space_group_symop_operation_xyz
1 x,y,z
2 x+1/2,-y+1/2,-z
3 -x,y+1/2,-z+1/2
4 -x+1/2,-y,z+1/2

loop_
_atom_site_label
_atom_site_type_symbol
_atom_site_fract_x
_atom_site_fract_y
_atom_site_fract_z
_atom_site_U_iso_or_equiv
_atom_site_adp_type
_atom_site_occupancy
_atom_site_refinement_flags_posn
O1 O 0.72675(4) 0.083779(16) 0.62433(4) 0.00650(3) Uani 1.000000 .
O2 O 0.44091(4) 0.184054(16) 0.76116(4) 0.00632(3) Uani 1.000000 .
N1 N 0.64723(4) 0.137515(19) 0.18299(4) 0.00524(3) Uani 1.000000 .
H1 H 0.7036(11) 0.0598(5) 0.1977(13) 0.0236(18) Uani 1.000000 .
H2 H 0.7776(10) 0.1900(5) 0.2083(13) 0.0202(16) Uani 1.000000 .
H3 H 0.5848(11) 0.1493(5) 0.0164(12) 0.0207(16) Uani 1.000000 .
C1 C 0.46635(4) 0.161086(19) 0.35441(5) 0.00442(3) Uani 1.000000 .
H4 H 0.4238(9) 0.2477(4) 0.3393(11) 0.0210(14) Uani 1.000000 .
C2 C 0.25990(5) 0.09067(2) 0.30334(5) 0.00688(4) Uani 1.000000 .
H5 H 0.1927(10) 0.1105(5) 0.1337(11) 0.0307(18) Uani 1.000000 .
H6 H 0.1273(10) 0.1047(5) 0.4303(12) 0.0287(18) Uani 1.000000 .
H7 H 0.3038(9) 0.0049(4) 0.3084(13) 0.0317(19) Uani 1.000000 .
C3 C 0.55406(4) 0.140795(19) 0.59992(5) 0.00418(3) Uani 1.000000 .

loop_
_atom_site_aniso_label
_atom_site_aniso_U_11
_atom_site_aniso_U_22
_atom_site_aniso_U_33
_atom_site_aniso_U_12
_atom_site_aniso_U_13
_atom_site_aniso_U_23
O1 0.00672(6) 0.00712(6) 0.00566(8) 0.00247(6) -0.00063(6) 0.00050(6)
O2 0.00751(6) 0.00750(6) 0.00395(7) 0.00200(6) 0.00053(6) -0.00054(5)
N1 0.00556(7) 0.00599(7) 0.00416(8) 0.00006(6) 0.00053(6) -0.00010(6)
H1 0.025(4) 0.026(3) 0.020(5) 0.002(3) 0.008(4) -0.002(3)
H2 0.015(3) 0.023(3) 0.022(4) -0.001(3) 0.006(3) 0.001(3)
H3 0.028(4) 0.022(4) 0.012(4) -0.004(4) 0.010(3) -0.006(3)
C1 0.00509(8) 0.00465(7) 0.00352(9) 0.00041(6) -0.00034(7) 0.00005(6)
H4 0.026(3) 0.017(3) 0.021(4) 0.008(3) 0.004(3) 0.005(3)
C2 0.00579(8) 0.00882(8) 0.00603(10) -0.00131(7) -0.00057(7) -0.00043(8)
H5 0.025(4) 0.054(5) 0.013(4) -0.011(3) -0.010(3) 0.009(3)
H6 0.015(3) 0.037(4) 0.034(5) -0.001(3) 0.005(4) 0.003(4)
H7 0.036(5) 0.017(3) 0.042(5) -0.005(3) 0.004(4) -0.003(3)
C3 0.00486(7) 0.00432(7) 0.00336(8) 0.00036(6) -0.00028(7) -0.00001(6)

loop_
_atom_type_symbol
_atom_type_scat_dispersion_real
_atom_type_scat_dispersion_imag
_atom_type_scat_Cromer_Mann_a1
_atom_type_scat_Cromer_Mann_a2
_atom_type_scat_Cromer_Mann_a3
_atom_type_scat_Cromer_Mann_a4
_atom_type_scat_Cromer_Mann_b1
_atom_type_scat_Cromer_Mann_b2
_atom_type_scat_Cromer_Mann_b3
_atom_type_scat_Cromer_Mann_b4
_atom_type_scat_Cromer_Mann_c
_atom_type_scat_source
_atom_type_scat_dispersion_source
C 0.00347 0.00161 2.31000 1.02000 1.58860 0.86500 20.84390 10.20750 0.56870 51.65120 0.21560 'International Tables Volume C Table 6.1.1.4 (pp. 500-502)' 'Henke, Gullikson and Davis, At. Data and Nucl. Data Tables, 1993, 54, 2'
H 0.00000 0.00000 0.49300 0.32291 0.14019 0.04081 10.51090 26.12570 3.14236 57.79970 0.00304 'International Tables Volume C Table 6.1.1.4 (pp. 500-502)' 'Henke, Gullikson and Davis, At. Data and Nucl. Data Tables, 1993, 54, 2'
N 0.00653 0.00323 12.21260 3.13220 2.01250 1.16630 0.00570 9.89330 28.99750 0.58260 -11.52900 'International Tables Volume C Table 6.1.1.4 (pp. 500-502)' 'Henke, Gullikson and Davis, At. Data and Nucl. Data Tables, 1993, 54, 2'
O 0.01158 0.00611 3.04850 2.28680 1.54630 0.86700 13.27710 5.70110 0.32390 32.90890 0.25080 'International Tables Volume C Table 6.1.1.4 (pp. 500-502)' 'Henke, Gullikson and Davis, At. Data and Nucl. Data Tables, 1993, 54, 2'

loop_
_geom_angle_atom_site_label_1
_geom_angle_atom_site_label_2
_geom_angle_atom_site_label_3
_geom_angle
_geom_angle_site_symmetry_1
_geom_angle_site_symmetry_3
_geom_angle_publ_flag
H2 N1 H1 109.4(5) . . ?
H3 N1 H1 109.0(5) . . ?
H3 N1 H2 108.4(5) . . ?
C1 N1 H1 111.3(4) . . ?
C1 N1 H2 109.1(4) . . ?
C1 N1 H3 109.5(4) . . ?
H4 C1 N1 107.5(3) . . ?
C2 C1 N1 109.76(2) . . ?
C2 C1 H4 110.4(3) . . ?
C3 C1 N1 110.04(2) . . ?
C3 C1 H4 108.0(3) . . ?
C3 C1 C2 111.07(2) . . ?
H5 C2 C1 110.0(3) . . ?
H6 C2 C1 111.0(3) . . ?
H6 C2 H5 108.1(4) . . ?
H7 C2 C1 110.6(3) . . ?
H7 C2 H5 109.2(5) . . ?
H7 C2 H6 107.9(4) . . ?
O2 C3 O1 125.84(3) . . ?
C1 C3 O1 118.28(2) . . ?
C1 C3 O2 115.87(2) . . ?

loop_
_geom_bond_atom_site_label_1
_geom_bond_atom_site_label_2
_geom_bond_distance
_geom_bond_site_symmetry_2
_geom_bond_publ_flag
O1 C3 1.2476(4) . ?
O2 C3 1.2665(4) . ?
N1 H1 1.013(6) . ?
N1 H2 1.017(6) . ?
N1 H3 1.044(7) . ?
N1 C1 1.4898(4) . ?
C1 H4 1.095(5) . ?
C1 C2 1.5266(4) . ?
C1 C3 1.5348(4) . ?
C2 H5 1.088(6) . ?
C2 H6 1.090(6) . ?
C2 H7 1.084(6) . ?

loop_
_geom_torsion_atom_site_label_1
_geom_torsion_atom_site_label_2
_geom_torsion_atom_site_label_3
_geom_torsion_atom_site_label_4
_geom_torsion
_geom_torsion_site_symmetry_1
_geom_torsion_site_symmetry_2
_geom_torsion_site_symmetry_3
_geom_torsion_site_symmetry_4
_geom_torsion_publ_flag
O1 C3 C1 N1 -18.19(3) . . . . ?
O1 C3 C1 C2 103.55(3) . . . . ?
O2 C3 C1 N1 162.15(2) . . . . ?
O2 C3 C1 C2 -76.10(2) . . . . ?
